data_7240466
loop_
_publ_author_name
'Zhang, Guoshun'
'shang, xiaoqing'
'han, wei'
'zhang, lifeng'
'ren, guolian'
'Zhang, Shuqiu'

_publ_section_title
;
 Synthesis, Structural Characterization, Physicochemical Properties and
 Transformations of Dehydroevodiamine and Its Hydrochloride Salts
;
_journal_name_full CrystEngComm
_journal_paper_doi 10.1039/D0CE00136H
_journal_year 2020
_chemical_formula_moiety ' C19 H16 N3 O, Cl, 3(H2 O) '
_chemical_formula_sum 'C19 H22 Cl N3 O4'
_chemical_formula_weight 391.84
_space_group_crystal_system monoclinic
_space_group_IT_number 14
_space_group_name_Hall '-P 2ybc'
_space_group_name_H-M_alt 'P 1 21/c 1'
_atom_sites_solution_hydrogens mixed
_audit_creation_method SHELXL-2014/7
_audit_update_record
;
2020-01-29 deposited with the CCDC.	2020-05-06 downloaded from the CCDC.
;
_cell_angle_alpha 90
_cell_angle_beta 98.9720(10)
_cell_angle_gamma 90
_cell_formula_units_Z 4
_cell_length_a 7.1708(2)
_cell_length_b 17.5834(6)
_cell_length_c 14.7293(5)
_cell_measurement_reflns_used 5419
_cell_measurement_temperature 296(2)
_cell_measurement_theta_max 30.190
_cell_measurement_theta_min 2.800
_cell_volume 1834.45(10)
_computing_structure_refinement 'SHELXL-2014/7 (Sheldrick, 2014)'
_diffrn_ambient_temperature 296(2)
_diffrn_measured_fraction_theta_full 0.997
_diffrn_measured_fraction_theta_max 0.995
_diffrn_measurement_device_type CCD
_diffrn_measurement_method \w\k
_diffrn_radiation_type MoK\a
_diffrn_radiation_wavelength 0.71073
_diffrn_reflns_av_R_equivalents 0.0324
_diffrn_reflns_av_unetI/netI 0.0269
_diffrn_reflns_Laue_measured_fraction_full 0.997
_diffrn_reflns_Laue_measured_fraction_max 0.995
_diffrn_reflns_limit_h_max 7
_diffrn_reflns_limit_h_min -10
_diffrn_reflns_limit_k_max 24
_diffrn_reflns_limit_k_min -24
_diffrn_reflns_limit_l_max 20
_diffrn_reflns_limit_l_min -20
_diffrn_reflns_number 22958
_diffrn_reflns_point_group_measured_fraction_full 0.997
_diffrn_reflns_point_group_measured_fraction_max 0.995
_diffrn_reflns_theta_full 25.242
_diffrn_reflns_theta_max 30.190
_diffrn_reflns_theta_min 2.800
_diffrn_source 'fine-focus sealed tube'
_exptl_absorpt_coefficient_mu 0.240
_exptl_absorpt_correction_T_max 0.986
_exptl_absorpt_correction_T_min 0.965
_exptl_absorpt_correction_type multi-scan
_exptl_absorpt_process_details ' Higashi, T. (1995)'
_exptl_crystal_colour Yellow
_exptl_crystal_density_diffrn 1.419
_exptl_crystal_description Bulk
_exptl_crystal_F_000 824
_exptl_crystal_size_max 0.15
_exptl_crystal_size_mid 0.13
_exptl_crystal_size_min 0.06
_refine_diff_density_max 0.338
_refine_diff_density_min -0.309
_refine_diff_density_rms 0.072
_refine_ls_extinction_method none
_refine_ls_goodness_of_fit_ref 1.024
_refine_ls_hydrogen_treatment mixed
_refine_ls_matrix_type full
_refine_ls_number_parameters 273
_refine_ls_number_reflns 5419
_refine_ls_number_restraints 0
_refine_ls_restrained_S_all 1.024
_refine_ls_R_factor_all 0.0671
_refine_ls_R_factor_gt 0.0468
_refine_ls_shift/su_max 0.001
_refine_ls_shift/su_mean 0.000
_refine_ls_structure_factor_coef Fsqd
_refine_ls_weighting_details 'w=1/[\s^2^(Fo^2^)+(0.0825P)^2^+0.3670P] where P=(Fo^2^+2Fc^2^)/3'
_refine_ls_weighting_scheme calc
_refine_ls_wR_factor_gt 0.1295
_refine_ls_wR_factor_ref 0.1451
_reflns_Friedel_coverage 0.000
_reflns_number_gt 4090
_reflns_number_total 5419
_reflns_threshold_expression 'I > 2\s(I)'
_cod_data_source_file d0ce00136h2.cif
_cod_data_source_block DHEDHCl3H2O
_cod_depositor_comments
;
The following automatic conversions were performed:

data item '_exptl_absorpt_correction_type' value 'Multi-scan' was
changed to 'multi-scan' in accordance with the
/home/data/users/saulius/crontab/automatic-downloads/rss-feeds/RSC/lib/dictionaries/cif_core.dic
dictionary named 'cif_core.dic' version 2.4.2 last updated on
2011-04-26.

Automatic conversion script
Id: cif_fix_values 7556 2019-12-06 15:28:31Z antanas 
;
_cod_original_sg_symbol_H-M 'P 21/c'
_cod_database_code 7240466
_shelx_shelxl_version_number 2014/7
_shelx_space_group_comment
;
The symmetry employed for this shelxl refinement is uniquely defined
by the following loop, which should always be used as a source of
symmetry information in preference to the above space-group names.
They are only intended as comments.
;

loop_
_space_group_symop_operation_xyz
'x, y, z'
'-x, y+1/2, -z+1/2'
'-x, -y, -z'
'x, -y-1/2, z-1/2'

loop_
_atom_site_label
_atom_site_type_symbol
_atom_site_fract_x
_atom_site_fract_y
_atom_site_fract_z
_atom_site_U_iso_or_equiv
_atom_site_adp_type
_atom_site_occupancy
_atom_site_site_symmetry_order
_atom_site_calc_flag
_atom_site_refinement_flags_posn
_atom_site_refinement_flags_adp
_atom_site_refinement_flags_occupancy
_atom_site_disorder_assembly
_atom_site_disorder_group
Cl1 Cl 0.35492(7) 0.45102(3) 0.34791(3) 0.05568(15) Uani 1 1 d . . . . .
O1 O 0.28917(19) 0.50439(6) 1.02432(8) 0.0501(3) Uani 1 1 d . . . . .
O2 O 0.2729(3) 0.46129(14) 0.55619(14) 0.0790(6) Uani 1 1 d . . . . .
O3 O -0.0557(3) 0.42014(8) 0.62044(13) 0.0655(4) Uani 1 1 d . . . . .
O4 O 0.3401(2) 0.37383(9) 0.14713(11) 0.0606(4) Uani 1 1 d . . . . .
N1 N 0.13790(17) 0.78547(7) 0.80135(8) 0.0315(2) Uani 1 1 d . . . . .
N2 N 0.25685(16) 0.60740(6) 0.93046(8) 0.0283(2) Uani 1 1 d . . . . .
N3 N 0.37536(15) 0.72682(6) 0.98048(7) 0.0255(2) Uani 1 1 d . . . . .
C1 C -0.0041(2) 0.84549(10) 0.65333(11) 0.0430(4) Uani 1 1 d . . . . .
H1B H -0.0065 0.8947 0.6761 0.052 Uiso 1 1 calc R U . . .
C2 C -0.0684(2) 0.82904(12) 0.56265(12) 0.0511(5) Uani 1 1 d . . . . .
H2A H -0.1157 0.8682 0.5232 0.061 Uiso 1 1 calc R U . . .
C3 C -0.0648(2) 0.75489(13) 0.52777(11) 0.0532(5) Uani 1 1 d . . . . .
H3A H -0.1093 0.7463 0.4659 0.064 Uiso 1 1 calc R U . . .
C4 C 0.0032(2) 0.69439(11) 0.58301(10) 0.0442(4) Uani 1 1 d . . . . .
H4A H 0.0051 0.6454 0.5594 0.053 Uiso 1 1 calc R U . . .
C5 C 0.06950(19) 0.70943(9) 0.67633(9) 0.0334(3) Uani 1 1 d . . . . .
C6 C 0.06540(19) 0.78434(8) 0.70982(9) 0.0329(3) Uani 1 1 d . . . . .
C7 C 0.18640(18) 0.71128(7) 0.82755(9) 0.0278(3) Uani 1 1 d . . . . .
C8 C 0.14410(19) 0.66336(8) 0.75237(9) 0.0311(3) Uani 1 1 d . . . . .
C9 C 0.1779(2) 0.58039(8) 0.76247(10) 0.0378(3) Uani 1 1 d . . . . .
H9A H 0.3060 0.5683 0.7539 0.045 Uiso 1 1 calc R U . . .
H9B H 0.0914 0.5528 0.7169 0.045 Uiso 1 1 calc R U . . .
C10 C 0.1469(2) 0.55849(8) 0.85815(10) 0.0378(3) Uani 1 1 d . . . . .
H10A H 0.0136 0.5627 0.8622 0.045 Uiso 1 1 calc R U . . .
H10B H 0.1837 0.5058 0.8695 0.045 Uiso 1 1 calc R U . . .
C11 C 0.27620(17) 0.68360(7) 0.91548(8) 0.0253(2) Uani 1 1 d . . . . .
C12 C 0.44157(18) 0.69789(7) 1.06896(8) 0.0264(2) Uani 1 1 d . . . . .
C13 C 0.41866(19) 0.62074(7) 1.08608(9) 0.0293(3) Uani 1 1 d . . . . .
C14 C 0.3215(2) 0.57177(7) 1.01478(9) 0.0316(3) Uani 1 1 d . . . . .
C15 C 0.4836(2) 0.59084(9) 1.17342(10) 0.0379(3) Uani 1 1 d . . . . .
H15A H 0.4663 0.5396 1.1851 0.045 Uiso 1 1 calc R U . . .
C16 C 0.5728(2) 0.63709(10) 1.24184(10) 0.0420(3) Uani 1 1 d . . . . .
H16A H 0.6196 0.6170 1.2993 0.050 Uiso 1 1 calc R U . . .
C17 C 0.5924(2) 0.71410(9) 1.22456(10) 0.0393(3) Uani 1 1 d . . . . .
H17A H 0.6508 0.7454 1.2715 0.047 Uiso 1 1 calc R U . . .
C18 C 0.5274(2) 0.74546(8) 1.13953(9) 0.0338(3) Uani 1 1 d . . . . .
H18A H 0.5405 0.7973 1.1293 0.041 Uiso 1 1 calc R U . . .
C19 C 0.4302(2) 0.80537(8) 0.96101(10) 0.0359(3) Uani 1 1 d . . . . .
H19A H 0.5568 0.8148 0.9909 0.054 Uiso 1 1 calc R U . . .
H19B H 0.3457 0.8405 0.9836 0.054 Uiso 1 1 calc R U . . .
H19C H 0.4236 0.8119 0.8959 0.054 Uiso 1 1 calc R U . . .
H4B H 0.328(3) 0.4163(16) 0.1121(18) 0.073(7) Uiso 1 1 d . . . . .
H4C H 0.338(4) 0.3929(15) 0.200(2) 0.081(8) Uiso 1 1 d . . . . .
H3C H 0.029(4) 0.4353(15) 0.5981(19) 0.076(8) Uiso 1 1 d . . . . .
H2B H 0.285(5) 0.4635(19) 0.504(3) 0.102(11) Uiso 1 1 d . . . . .
H2C H 0.332(5) 0.495(2) 0.574(2) 0.099(13) Uiso 1 1 d . . . . .
H3B H -0.129(4) 0.4532(16) 0.6276(19) 0.075(8) Uiso 1 1 d . . . . .
H1A H 0.125(3) 0.8239(11) 0.8349(13) 0.044(5) Uiso 1 1 d . . . . .

loop_
_atom_site_aniso_label
_atom_site_aniso_U_11
_atom_site_aniso_U_22
_atom_site_aniso_U_33
_atom_site_aniso_U_23
_atom_site_aniso_U_13
_atom_site_aniso_U_12
Cl1 0.0679(3) 0.0517(3) 0.0496(3) -0.00092(18) 0.0161(2) -0.0001(2)
O1 0.0745(8) 0.0253(5) 0.0477(6) 0.0079(4) 0.0007(6) -0.0065(5)
O2 0.0747(11) 0.1135(17) 0.0496(9) 0.0099(9) 0.0128(8) -0.0217(11)
O3 0.0669(10) 0.0368(7) 0.0955(12) 0.0113(7) 0.0206(9) -0.0021(7)
O4 0.0810(10) 0.0504(8) 0.0474(8) 0.0047(6) 0.0007(7) 0.0039(7)
N1 0.0356(6) 0.0282(6) 0.0299(6) 0.0036(4) 0.0027(5) 0.0041(4)
N2 0.0333(6) 0.0215(5) 0.0297(5) -0.0003(4) 0.0036(4) -0.0014(4)
N3 0.0284(5) 0.0227(5) 0.0249(5) 0.0013(4) 0.0031(4) -0.0001(4)
C1 0.0347(7) 0.0495(9) 0.0449(8) 0.0193(7) 0.0060(6) 0.0050(6)
C2 0.0333(8) 0.0775(13) 0.0415(8) 0.0268(8) 0.0031(6) 0.0027(8)
C3 0.0340(8) 0.0944(15) 0.0298(7) 0.0136(8) 0.0010(6) -0.0072(8)
C4 0.0346(7) 0.0675(11) 0.0295(7) -0.0024(7) 0.0023(6) -0.0090(7)
C5 0.0273(6) 0.0448(8) 0.0277(6) 0.0015(5) 0.0024(5) -0.0023(5)
C6 0.0269(6) 0.0408(7) 0.0307(6) 0.0081(5) 0.0036(5) 0.0012(5)
C7 0.0303(6) 0.0257(6) 0.0268(6) 0.0011(4) 0.0028(5) 0.0012(5)
C8 0.0299(6) 0.0337(7) 0.0291(6) -0.0024(5) 0.0023(5) -0.0010(5)
C9 0.0437(8) 0.0322(7) 0.0355(7) -0.0093(5) 0.0003(6) 0.0002(6)
C10 0.0439(8) 0.0261(6) 0.0413(8) -0.0040(5) 0.0000(6) -0.0081(5)
C11 0.0267(6) 0.0229(5) 0.0268(5) 0.0007(4) 0.0054(5) 0.0013(4)
C12 0.0271(6) 0.0279(6) 0.0245(6) 0.0014(4) 0.0050(5) 0.0025(4)
C13 0.0315(6) 0.0275(6) 0.0295(6) 0.0034(5) 0.0063(5) 0.0041(5)
C14 0.0364(7) 0.0254(6) 0.0333(7) 0.0045(5) 0.0057(5) 0.0026(5)
C15 0.0447(8) 0.0356(7) 0.0333(7) 0.0090(5) 0.0058(6) 0.0084(6)
C16 0.0481(9) 0.0498(9) 0.0272(7) 0.0053(6) 0.0033(6) 0.0125(7)
C17 0.0404(8) 0.0476(9) 0.0285(6) -0.0039(6) 0.0005(6) 0.0032(6)
C18 0.0377(7) 0.0328(7) 0.0302(6) -0.0024(5) 0.0030(5) 0.0009(5)
C19 0.0440(8) 0.0264(6) 0.0353(7) 0.0054(5) -0.0002(6) -0.0095(5)

loop_
_atom_type_symbol
_atom_type_description
_atom_type_scat_dispersion_real
_atom_type_scat_dispersion_imag
_atom_type_scat_source
C C 0.0033 0.0016 'International Tables Vol C Tables 4.2.6.8 and 6.1.1.4'
H H 0.0000 0.0000 'International Tables Vol C Tables 4.2.6.8 and 6.1.1.4'
N N 0.0061 0.0033 'International Tables Vol C Tables 4.2.6.8 and 6.1.1.4'
O O 0.0106 0.0060 'International Tables Vol C Tables 4.2.6.8 and 6.1.1.4'
Cl Cl 0.1484 0.1585 'International Tables Vol C Tables 4.2.6.8 and 6.1.1.4'

loop_
_geom_angle_atom_site_label_1
_geom_angle_atom_site_label_2
_geom_angle_atom_site_label_3
_geom_angle
_geom_angle_site_symmetry_1
_geom_angle_site_symmetry_3
_geom_angle_publ_flag
H2B O2 H2C 100(3) . . ?
H3C O3 H3B 112(3) . . ?
H4B O4 H4C 101(2) . . ?
C6 N1 C7 107.48(12) . . ?
C6 N1 H1A 121.7(13) . . ?
C7 N1 H1A 129.0(13) . . ?
C11 N2 C14 123.49(11) . . ?
C11 N2 C10 120.26(11) . . ?
C14 N2 C10 116.01(11) . . ?
C11 N3 C12 121.42(10) . . ?
C11 N3 C19 121.38(10) . . ?
C12 N3 C19 117.10(11) . . ?
C2 C1 C6 116.71(17) . . ?
C2 C1 H1B 121.6 . . ?
C6 C1 H1B 121.6 . . ?
C1 C2 C3 121.94(16) . . ?
C1 C2 H2A 119.0 . . ?
C3 C2 H2A 119.0 . . ?
C4 C3 C2 121.66(16) . . ?
C4 C3 H3A 119.2 . . ?
C2 C3 H3A 119.2 . . ?
C3 C4 C5 117.71(17) . . ?
C3 C4 H4A 121.1 . . ?
C5 C4 H4A 121.1 . . ?
C4 C5 C6 119.70(14) . . ?
C4 C5 C8 133.82(15) . . ?
C6 C5 C8 106.48(12) . . ?
N1 C6 C1 128.25(15) . . ?
N1 C6 C5 109.48(12) . . ?
C1 C6 C5 122.28(14) . . ?
C8 C7 N1 109.55(12) . . ?
C8 C7 C11 121.66(12) . . ?
N1 C7 C11 128.71(12) . . ?
C7 C8 C5 106.99(12) . . ?
C7 C8 C9 120.38(12) . . ?
C5 C8 C9 132.63(13) . . ?
C8 C9 C10 107.38(12) . . ?
C8 C9 H9A 110.2 . . ?
C10 C9 H9A 110.2 . . ?
C8 C9 H9B 110.2 . . ?
C10 C9 H9B 110.2 . . ?
H9A C9 H9B 108.5 . . ?
N2 C10 C9 112.34(12) . . ?
N2 C10 H10A 109.1 . . ?
C9 C10 H10A 109.1 . . ?
N2 C10 H10B 109.1 . . ?
C9 C10 H10B 109.1 . . ?
H10A C10 H10B 107.9 . . ?
N3 C11 N2 119.81(11) . . ?
N3 C11 C7 124.47(11) . . ?
N2 C11 C7 115.72(11) . . ?
C13 C12 C18 119.85(12) . . ?
C13 C12 N3 119.07(11) . . ?
C18 C12 N3 121.08(11) . . ?
C12 C13 C15 119.98(13) . . ?
C12 C13 C14 120.25(11) . . ?
C15 C13 C14 119.73(12) . . ?
O1 C14 N2 119.53(13) . . ?
O1 C14 C13 124.90(13) . . ?
N2 C14 C13 115.53(11) . . ?
C16 C15 C13 120.14(14) . . ?
C16 C15 H15A 119.9 . . ?
C13 C15 H15A 119.9 . . ?
C15 C16 C17 119.46(14) . . ?
C15 C16 H16A 120.3 . . ?
C17 C16 H16A 120.3 . . ?
C18 C17 C16 121.72(14) . . ?
C18 C17 H17A 119.1 . . ?
C16 C17 H17A 119.1 . . ?
C17 C18 C12 118.81(13) . . ?
C17 C18 H18A 120.6 . . ?
C12 C18 H18A 120.6 . . ?
N3 C19 H19A 109.5 . . ?
N3 C19 H19B 109.5 . . ?
H19A C19 H19B 109.5 . . ?
N3 C19 H19C 109.5 . . ?
H19A C19 H19C 109.5 . . ?
H19B C19 H19C 109.5 . . ?

loop_
_geom_bond_atom_site_label_1
_geom_bond_atom_site_label_2
_geom_bond_distance
_geom_bond_site_symmetry_2
_geom_bond_publ_flag
O1 C14 1.2196(17) . ?
O2 H2B 0.79(4) . ?
O2 H2C 0.75(3) . ?
O3 H3C 0.78(3) . ?
O3 H3B 0.80(3) . ?
O4 H4B 0.90(3) . ?
O4 H4C 0.86(3) . ?
N1 C6 1.3674(18) . ?
N1 C7 1.3892(16) . ?
N1 H1A 0.85(2) . ?
N2 C11 1.3684(16) . ?
N2 C14 1.4037(17) . ?
N2 C10 1.4946(17) . ?
N3 C11 1.3370(16) . ?
N3 C12 1.4105(15) . ?
N3 C19 1.4762(16) . ?
C1 C2 1.374(2) . ?
C1 C6 1.403(2) . ?
C1 H1B 0.9300 . ?
C2 C3 1.403(3) . ?
C2 H2A 0.9300 . ?
C3 C4 1.381(3) . ?
C3 H3A 0.9300 . ?
C4 C5 1.408(2) . ?
C4 H4A 0.9300 . ?
C5 C6 1.408(2) . ?
C5 C8 1.4179(19) . ?
C7 C8 1.3868(18) . ?
C7 C11 1.4384(17) . ?
C8 C9 1.483(2) . ?
C9 C10 1.511(2) . ?
C9 H9A 0.9700 . ?
C9 H9B 0.9700 . ?
C10 H10A 0.9700 . ?
C10 H10B 0.9700 . ?
C12 C13 1.3941(18) . ?
C12 C18 1.3999(18) . ?
C13 C15 1.4005(18) . ?
C13 C14 1.4495(19) . ?
C15 C16 1.373(2) . ?
C15 H15A 0.9300 . ?
C16 C17 1.389(2) . ?
C16 H16A 0.9300 . ?
C17 C18 1.381(2) . ?
C17 H17A 0.9300 . ?
C18 H18A 0.9300 . ?
C19 H19A 0.9600 . ?
C19 H19B 0.9600 . ?
C19 H19C 0.9600 . ?

loop_
_geom_hbond_atom_site_label_D
_geom_hbond_atom_site_label_H
_geom_hbond_atom_site_label_A
_geom_hbond_distance_DH
_geom_hbond_distance_HA
_geom_hbond_distance_DA
_geom_hbond_angle_DHA
_geom_hbond_site_symmetry_A
O2 H2B Cl1 0.79(4) 2.44(4) 3.218(2) 170(3) .
O2 H2C Cl1 0.75(3) 2.55(3) 3.213(2) 150(3) 3_666
O3 H3C O2 0.78(3) 2.00(3) 2.769(3) 170(3) .
O3 H3B Cl1 0.80(3) 2.40(3) 3.2040(19) 178(3) 3_566
O4 H4C Cl1 0.86(3) 2.39(3) 3.2405(17) 175(3) .
O4 H4B O1 0.90(3) 2.01(3) 2.9103(19) 175(2) 1_554
N1 H1A O3 0.85(2) 1.91(2) 2.7375(19) 164.2(18) 2_556
